data_4108037
loop_
_publ_author_name
'Guillermo M\'inguez Espallargas'
'Lee Brammer'
'David R. Allan'
'Colin R. Pulham'
'Neil Robertson'
'John E. Warren'

_publ_section_title
;
 Noncovalent Interactions under Extreme Conditions: High-Pressure and
 Low-Temperature Diffraction Studies of the Isostructural Metal-Organic
 Networks (4-Chloropyridinium)2[CoX4] (X = Cl, Br)
;
_journal_name_full 'Journal of the American Chemical Society'
_journal_page_first 9058
_journal_page_last 9071
_journal_paper_doi 10.1021/ja8010868
_journal_volume 130
_journal_year 2008
_chemical_formula_moiety '2(C5 H5 Cl N), Br4 Co'
_chemical_formula_sum 'C10 H10 Br4 Cl2 Co N2'
_chemical_formula_weight 607.67
_chemical_name_systematic
; 
 ? 
;
_space_group_IT_number 15
_symmetry_cell_setting monoclinic
_symmetry_space_group_name_Hall '-C 2yc'
_symmetry_space_group_name_H-M 'C 1 2/c 1'
_atom_sites_solution_hydrogens geom
_atom_sites_solution_primary direct
_atom_sites_solution_secondary difmap
_audit_creation_method SHELXL-97
_cell_angle_alpha 90.00
_cell_angle_beta 100.254(3)
_cell_angle_gamma 90.00
_cell_formula_units_Z 4
_cell_length_a 17.1915(10)
_cell_length_b 7.3882(4)
_cell_length_c 13.7152(8)
_cell_measurement_reflns_used 8717
_cell_measurement_temperature 30(2)
_cell_measurement_theta_max 30.56
_cell_measurement_theta_min 3.01
_cell_volume 1714.20(17)
_computing_cell_refinement 'Bruker SMART'
_computing_data_collection 'Bruker SMART'
_computing_data_reduction 'Bruker SAINT'
_computing_molecular_graphics 'Bruker SHELXTL'
_computing_publication_material 'Bruker SHELXTL'
_computing_structure_refinement 'SHELXL-97 (Sheldrick, 1997)'
_computing_structure_solution 'SHELXS-97 (Sheldrick, 1990)'
_diffrn_ambient_temperature 30(2)
_diffrn_measured_fraction_theta_full 0.995
_diffrn_measured_fraction_theta_max 0.995
_diffrn_measurement_device_type 'CCD area detector'
_diffrn_measurement_method 'phi and omega scans'
_diffrn_radiation_monochromator graphite
_diffrn_radiation_source 'fine-focus sealed tube'
_diffrn_radiation_type MoK\a
_diffrn_radiation_wavelength 0.71073
_diffrn_reflns_av_R_equivalents 0.0324
_diffrn_reflns_av_sigmaI/netI 0.0251
_diffrn_reflns_limit_h_max 24
_diffrn_reflns_limit_h_min -24
_diffrn_reflns_limit_k_max 10
_diffrn_reflns_limit_k_min -8
_diffrn_reflns_limit_l_max 19
_diffrn_reflns_limit_l_min -17
_diffrn_reflns_number 12197
_diffrn_reflns_theta_full 30.56
_diffrn_reflns_theta_max 30.56
_diffrn_reflns_theta_min 2.41
_exptl_absorpt_coefficient_mu 10.623
_exptl_absorpt_correction_T_max 0.2508
_exptl_absorpt_correction_T_min 0.1486
_exptl_absorpt_correction_type multi-scan
_exptl_absorpt_process_details sadabs
_exptl_crystal_colour blue
_exptl_crystal_density_diffrn 2.355
_exptl_crystal_description block
_exptl_crystal_F_000 1140
_exptl_crystal_size_max 0.29
_exptl_crystal_size_mid 0.20
_exptl_crystal_size_min 0.18
_refine_diff_density_max 0.543
_refine_diff_density_min -0.536
_refine_diff_density_rms 0.112
_refine_ls_extinction_method none
_refine_ls_goodness_of_fit_ref 1.189
_refine_ls_hydrogen_treatment constr
_refine_ls_matrix_type full
_refine_ls_number_parameters 87
_refine_ls_number_reflns 2624
_refine_ls_number_restraints 0
_refine_ls_restrained_S_all 1.189
_refine_ls_R_factor_all 0.0215
_refine_ls_R_factor_gt 0.0188
_refine_ls_shift/su_max 0.004
_refine_ls_shift/su_mean 0.000
_refine_ls_structure_factor_coef Fsqd
_refine_ls_weighting_details 'calc w=1/[\s^2^(Fo^2^)+(0.0135P)^2^+0.0000P] where P=(Fo^2^+2Fc^2^)/3'
_refine_ls_weighting_scheme calc
_refine_ls_wR_factor_gt 0.0386
_refine_ls_wR_factor_ref 0.0390
_reflns_number_gt 2446
_reflns_number_total 2624
_reflns_threshold_expression >2sigma(I)
_cod_data_source_file ja8010868-file002_18.cif
_cod_data_source_block ilb872m
_cod_database_code 4108037

loop_
_symmetry_equiv_pos_as_xyz
'x, y, z'
'-x, y, -z+1/2'
'x+1/2, y+1/2, z'
'-x+1/2, y+1/2, -z+1/2'
'-x, -y, -z'
'x, -y, z-1/2'
'-x+1/2, -y+1/2, -z'
'x+1/2, -y+1/2, z-1/2'

loop_
_atom_site_label
_atom_site_type_symbol
_atom_site_fract_x
_atom_site_fract_y
_atom_site_fract_z
_atom_site_U_iso_or_equiv
_atom_site_adp_type
_atom_site_occupancy
_atom_site_symmetry_multiplicity
_atom_site_calc_flag
_atom_site_refinement_flags
Br1 Br 0.922465(8) 0.66079(2) 0.638038(11) 0.00624(4) Uani 1 1 d .
Br2 Br 1.093358(9) 0.26988(2) 0.681813(11) 0.00663(4) Uani 1 1 d .
Co1 Co 1.0000 0.44764(4) 0.7500 0.00496(6) Uani 1 2 d S
N1 N 0.60356(8) 0.3037(2) 0.61831(10) 0.0072(3) Uani 1 1 d .
H1 H 0.5720 0.2579 0.6559 0.009 Uiso 1 1 calc R
C2 C 0.67574(9) 0.3591(2) 0.66194(12) 0.0083(3) Uani 1 1 d .
H2 H 0.6920 0.3474 0.7316 0.010 Uiso 1 1 calc R
C3 C 0.72628(9) 0.4334(2) 0.60487(12) 0.0071(3) Uani 1 1 d .
H3 H 0.7777 0.4729 0.6342 0.009 Uiso 1 1 calc R
C4 C 0.69981(9) 0.4488(2) 0.50354(12) 0.0064(3) Uani 1 1 d .
Cl4 Cl 0.76168(2) 0.54105(5) 0.43073(3) 0.00690(7) Uani 1 1 d .
C5 C 0.62506(9) 0.3882(2) 0.45953(12) 0.0078(3) Uani 1 1 d .
H5 H 0.6076 0.3972 0.3900 0.009 Uiso 1 1 calc R
C6 C 0.57702(9) 0.3147(2) 0.52007(12) 0.0082(3) Uani 1 1 d .
H6 H 0.5256 0.2722 0.4925 0.010 Uiso 1 1 calc R

loop_
_atom_site_aniso_label
_atom_site_aniso_U_11
_atom_site_aniso_U_22
_atom_site_aniso_U_33
_atom_site_aniso_U_23
_atom_site_aniso_U_13
_atom_site_aniso_U_12
Br1 0.00342(7) 0.00737(9) 0.00740(8) 0.00192(6) -0.00051(5) -0.00021(5)
Br2 0.00555(7) 0.00704(8) 0.00754(8) -0.00094(6) 0.00183(5) 0.00105(5)
Co1 0.00355(12) 0.00515(15) 0.00608(14) 0.000 0.00061(10) 0.000
N1 0.0067(6) 0.0063(7) 0.0091(6) 0.0001(5) 0.0024(5) -0.0009(5)
C2 0.0088(7) 0.0079(8) 0.0079(7) -0.0002(6) 0.0005(6) 0.0009(6)
C3 0.0058(6) 0.0071(8) 0.0082(7) -0.0008(6) 0.0003(5) 0.0000(6)
C4 0.0061(7) 0.0043(8) 0.0094(7) 0.0001(6) 0.0028(5) 0.0003(5)
Cl4 0.00590(15) 0.00783(19) 0.00725(16) 0.00067(14) 0.00198(12) -0.00076(13)
C5 0.0080(7) 0.0074(8) 0.0075(7) -0.0002(6) 0.0000(5) -0.0002(6)
C6 0.0055(6) 0.0078(8) 0.0108(8) 0.0001(6) -0.0003(6) -0.0005(6)

loop_
_atom_type_symbol
_atom_type_description
_atom_type_scat_dispersion_real
_atom_type_scat_dispersion_imag
_atom_type_scat_source
C C 0.0033 0.0016 'International Tables Vol C Tables 4.2.6.8 and 6.1.1.4'
H H 0.0000 0.0000 'International Tables Vol C Tables 4.2.6.8 and 6.1.1.4'
N N 0.0061 0.0033 'International Tables Vol C Tables 4.2.6.8 and 6.1.1.4'
Cl Cl 0.1484 0.1585 'International Tables Vol C Tables 4.2.6.8 and 6.1.1.4'
Co Co 0.3494 0.9721 'International Tables Vol C Tables 4.2.6.8 and 6.1.1.4'
Br Br -0.2901 2.4595 'International Tables Vol C Tables 4.2.6.8 and 6.1.1.4'

loop_
_geom_angle_atom_site_label_1
_geom_angle_atom_site_label_2
_geom_angle_atom_site_label_3
_geom_angle
_geom_angle_site_symmetry_1
_geom_angle_site_symmetry_3
Br2 Co1 Br2 113.318(15) 2_756 .
Br2 Co1 Br1 116.147(6) 2_756 2_756
Br2 Co1 Br1 105.834(6) . 2_756
Br2 Co1 Br1 105.834(7) 2_756 .
Br2 Co1 Br1 116.147(7) . .
Br1 Co1 Br1 99.050(14) 2_756 .
C2 N1 C6 123.36(14) . .
C2 N1 H1 118.3 . .
C6 N1 H1 118.3 . .
N1 C2 C3 119.54(15) . .
N1 C2 H2 120.2 . .
C3 C2 H2 120.2 . .
C2 C3 C4 118.19(15) . .
C2 C3 H3 120.9 . .
C4 C3 H3 120.9 . .
C3 C4 C5 121.37(14) . .
C3 C4 Cl4 119.09(12) . .
C5 C4 Cl4 119.53(13) . .
C6 C5 C4 118.02(15) . .
C6 C5 H5 121.0 . .
C4 C5 H5 121.0 . .
N1 C6 C5 119.51(15) . .
N1 C6 H6 120.2 . .
C5 C6 H6 120.2 . .

loop_
_geom_bond_atom_site_label_1
_geom_bond_atom_site_label_2
_geom_bond_distance
_geom_bond_site_symmetry_2
Br1 Co1 2.4261(3) .
Br2 Co1 2.3895(3) .
Co1 Br2 2.3895(3) 2_756
Co1 Br1 2.4261(3) 2_756
N1 C2 1.342(2) .
N1 C6 1.346(2) .
N1 H1 0.8800 .
C2 C3 1.382(2) .
C2 H2 0.9500 .
C3 C4 1.388(2) .
C3 H3 0.9500 .
C4 C5 1.393(2) .
C4 Cl4 1.7237(15) .
C5 C6 1.382(2) .
C5 H5 0.9500 .
C6 H6 0.9500 .

loop_
_geom_torsion_atom_site_label_1
_geom_torsion_atom_site_label_2
_geom_torsion_atom_site_label_3
_geom_torsion_atom_site_label_4
_geom_torsion
C6 N1 C2 C3 0.7(2)
N1 C2 C3 C4 0.3(2)
C2 C3 C4 C5 -1.2(2)
C2 C3 C4 Cl4 179.97(12)
C3 C4 C5 C6 1.1(2)
Cl4 C4 C5 C6 179.89(13)
C2 N1 C6 C5 -0.8(2)
C4 C5 C6 N1 -0.1(2)
